data_2225424
loop_
_publ_author_name
'Muthalib, Amirah Faizah'
'Baba, Ibrahim'
'Ng, Seik Weng'

_publ_section_title
;
 Bis(<i>N</i>-ethyl-<i>N</i>-methyldithiocarbamato-\k^2^<i>S</i>,<i>S</i>')diphenyltin(IV)
;
_journal_coeditor_code CI5040
_journal_issue 4
_journal_name_full 'Acta Crystallographica Section E'
_journal_page_first m355
_journal_paper_doi 10.1107/S1600536810007427
_journal_volume 66
_journal_year 2010
_chemical_formula_iupac '[Sn (C6 H5)2 (C4 H8 N S2)2]'
_chemical_formula_moiety 'C20 H26 N2 S4 Sn'
_chemical_formula_sum 'C20 H26 N2 S4 Sn'
_chemical_formula_weight 541.36
_chemical_name_systematic
;
Bis(<i>N</i>-ethyl-<i>N</i>-methyldithiocarbamato-\
\k^2^<i>S</i>,<i>S</i>')diphenyltin(IV)
;
_space_group_IT_number 15
_symmetry_cell_setting monoclinic
_symmetry_space_group_name_Hall '-C 2yc'
_symmetry_space_group_name_H-M 'C 1 2/c 1'
_atom_sites_solution_hydrogens geom
_atom_sites_solution_primary direct
_atom_sites_solution_secondary difmap
_audit_creation_method SHELXL-97
_cell_angle_alpha 90.00
_cell_angle_beta 91.2716(9)
_cell_angle_gamma 90.00
_cell_formula_units_Z 4
_cell_length_a 17.7925(11)
_cell_length_b 7.0928(5)
_cell_length_c 18.8889(12)
_cell_measurement_reflns_used 5306
_cell_measurement_temperature 293(2)
_cell_measurement_theta_max 28.2
_cell_measurement_theta_min 2.2
_cell_volume 2383.2(3)
_computing_cell_refinement 'SAINT (Bruker, 2009)'
_computing_data_collection 'APEX2 (Bruker, 2009)'
_computing_data_reduction 'SAINT (Bruker, 2009)'
_computing_molecular_graphics 'X-SEED (Barbour, 2001)'
_computing_publication_material 'publCIF (Westrip, 2010)'
_computing_structure_refinement 'SHELXL97 (Sheldrick, 2008)'
_computing_structure_solution 'SHELXS97 (Sheldrick, 2008)'
_diffrn_ambient_temperature 293(2)
_diffrn_measured_fraction_theta_full 1.000
_diffrn_measured_fraction_theta_max 1.000
_diffrn_measurement_device_type 'Bruker SMART APEX diffractometer'
_diffrn_measurement_method '\w scans'
_diffrn_radiation_monochromator graphite
_diffrn_radiation_source 'fine-focus sealed tube'
_diffrn_radiation_type MoK\a
_diffrn_radiation_wavelength 0.71073
_diffrn_reflns_av_R_equivalents 0.0229
_diffrn_reflns_av_sigmaI/netI 0.0237
_diffrn_reflns_limit_h_max 22
_diffrn_reflns_limit_h_min -20
_diffrn_reflns_limit_k_max 9
_diffrn_reflns_limit_k_min -9
_diffrn_reflns_limit_l_max 24
_diffrn_reflns_limit_l_min -24
_diffrn_reflns_number 9577
_diffrn_reflns_theta_full 27.50
_diffrn_reflns_theta_max 27.50
_diffrn_reflns_theta_min 2.16
_diffrn_standards_number 0
_exptl_absorpt_coefficient_mu 1.431
_exptl_absorpt_correction_T_max 0.8140
_exptl_absorpt_correction_T_min 0.6344
_exptl_absorpt_correction_type multi-scan
_exptl_absorpt_process_details '(SADABS; Sheldrick, 1996)'
_exptl_crystal_colour Colourless
_exptl_crystal_density_diffrn 1.509
_exptl_crystal_density_method 'not measured'
_exptl_crystal_description Block
_exptl_crystal_F_000 1096
_exptl_crystal_size_max 0.35
_exptl_crystal_size_mid 0.25
_exptl_crystal_size_min 0.15
_refine_diff_density_max 0.422
_refine_diff_density_min -0.379
_refine_ls_extinction_method none
_refine_ls_goodness_of_fit_ref 1.040
_refine_ls_hydrogen_treatment constr
_refine_ls_matrix_type full
_refine_ls_number_parameters 123
_refine_ls_number_reflns 2739
_refine_ls_number_restraints 0
_refine_ls_restrained_S_all 1.040
_refine_ls_R_factor_all 0.0255
_refine_ls_R_factor_gt 0.0218
_refine_ls_shift/su_max 0.001
_refine_ls_shift/su_mean 0.001
_refine_ls_structure_factor_coef Fsqd
_refine_ls_weighting_details 'calc w=1/[\s^2^(Fo^2^)+(0.0314P)^2^+0.7977P] where P=(Fo^2^+2Fc^2^)/3'
_refine_ls_weighting_scheme calc
_refine_ls_wR_factor_gt 0.0564
_refine_ls_wR_factor_ref 0.0584
_reflns_number_gt 2493
_reflns_number_total 2739
_reflns_threshold_expression I>2\s(I)
_cod_data_source_file ci5040.cif
_cod_data_source_block I
_cod_depositor_comments
;
The following automatic conversions were performed:
'_symmetry_cell_setting' value 'Monoclinic' changed to 'monoclinic'
according to '/home/saulius/struct/CIF-dictionaries/cif_core.dic'
dictionary named 'cif_core.dic' version 2.4.1 from 2010-06-29.

Automatic conversion script
Id: cif_fix_enum 1527 2010-12-29 10:47:43Z saulius 
;
_cod_original_sg_symbol_H-M 'C 2/c'
_cod_database_code 2225424
_cod_database_fobs_code 2225424

loop_
_symmetry_equiv_pos_as_xyz
'x, y, z'
'x, -y, z+1/2'
'x+1/2, y+1/2, z'
'x+1/2, -y+1/2, z+1/2'
'-x, -y, -z'
'-x, y, -z-1/2'
'-x+1/2, -y+1/2, -z'
'-x+1/2, y+1/2, -z-1/2'

loop_
_atom_site_type_symbol
_atom_site_label
_atom_site_fract_x
_atom_site_fract_y
_atom_site_fract_z
_atom_site_U_iso_or_equiv
_atom_site_adp_type
_atom_site_calc_flag
_atom_site_refinement_flags
_atom_site_occupancy
_atom_site_disorder_assembly
_atom_site_disorder_group
Sn Sn1 0.5000 0.38413(2) 0.7500 0.04035(7) Uani d S 1 . .
S S1 0.45891(3) 0.65032(7) 0.67111(3) 0.04919(13) Uani d . 1 . .
S S2 0.42774(4) 0.27299(7) 0.61016(3) 0.05418(14) Uani d . 1 . .
N N1 0.41100(11) 0.5964(2) 0.53945(9) 0.0507(4) Uani d . 1 . .
C C1 0.40305(11) 0.2538(3) 0.79172(9) 0.0443(4) Uani d . 1 . .
C C2 0.40685(16) 0.0719(4) 0.81763(14) 0.0662(6) Uani d . 1 . .
H H2 0.4526 0.0086 0.8191 0.079 Uiso calc R 1 . .
C C3 0.3429(2) -0.0169(5) 0.84136(16) 0.0955(11) Uani d . 1 . .
H H3 0.3455 -0.1399 0.8583 0.115 Uiso calc R 1 . .
C C4 0.2756(2) 0.0781(7) 0.83971(16) 0.1033(14) Uani d . 1 . .
H H4 0.2327 0.0193 0.8563 0.124 Uiso calc R 1 . .
C C5 0.27101(15) 0.2563(6) 0.81423(15) 0.0919(11) Uani d . 1 . .
H H5 0.2250 0.3185 0.8127 0.110 Uiso calc R 1 . .
C C6 0.33506(13) 0.3464(4) 0.79027(13) 0.0645(6) Uani d . 1 . .
H H6 0.3319 0.4693 0.7733 0.077 Uiso calc R 1 . .
C C7 0.43002(10) 0.5087(3) 0.59980(10) 0.0414(4) Uani d . 1 . .
C C8 0.38489(14) 0.4917(4) 0.47687(11) 0.0607(6) Uani d . 1 . .
H H8A 0.4069 0.3666 0.4777 0.073 Uiso calc R 1 . .
H H8B 0.4016 0.5554 0.4346 0.073 Uiso calc R 1 . .
C C9 0.30029(16) 0.4746(5) 0.47381(15) 0.0858(9) Uani d . 1 . .
H H9A 0.2852 0.4060 0.4321 0.129 Uiso calc R 1 . .
H H9B 0.2783 0.5982 0.4724 0.129 Uiso calc R 1 . .
H H9C 0.2836 0.4088 0.5150 0.129 Uiso calc R 1 . .
C C10 0.41159(17) 0.8023(3) 0.53227(13) 0.0695(7) Uani d . 1 . .
H H10A 0.3976 0.8361 0.4846 0.104 Uiso calc R 1 . .
H H10B 0.4611 0.8492 0.5432 0.104 Uiso calc R 1 . .
H H10C 0.3764 0.8564 0.5643 0.104 Uiso calc R 1 . .

loop_
_atom_site_aniso_label
_atom_site_aniso_U_11
_atom_site_aniso_U_22
_atom_site_aniso_U_33
_atom_site_aniso_U_12
_atom_site_aniso_U_13
_atom_site_aniso_U_23
Sn1 0.03637(11) 0.03690(11) 0.04792(12) 0.000 0.00416(7) 0.000
S1 0.0589(3) 0.0391(2) 0.0490(3) -0.0011(2) -0.0102(2) -0.0020(2)
S2 0.0672(4) 0.0414(3) 0.0535(3) 0.0006(2) -0.0079(2) -0.0050(2)
N1 0.0552(11) 0.0531(10) 0.0437(9) 0.0031(8) -0.0019(8) 0.0021(7)
C1 0.0397(10) 0.0543(11) 0.0390(9) -0.0084(9) 0.0005(7) -0.0025(8)
C2 0.0691(16) 0.0583(14) 0.0713(15) -0.0173(12) 0.0015(12) 0.0073(11)
C3 0.112(3) 0.097(2) 0.0778(19) -0.060(2) -0.0050(18) 0.0196(17)
C4 0.072(2) 0.182(4) 0.0552(15) -0.066(2) 0.0015(14) 0.0113(19)
C5 0.0418(14) 0.171(4) 0.0633(16) -0.0129(19) 0.0031(11) -0.001(2)
C6 0.0431(12) 0.0930(18) 0.0575(13) 0.0025(12) 0.0011(10) 0.0039(12)
C7 0.0349(10) 0.0461(10) 0.0431(9) 0.0031(8) 0.0006(7) -0.0019(8)
C8 0.0657(15) 0.0760(16) 0.0402(10) 0.0081(12) -0.0037(10) -0.0055(11)
C9 0.076(2) 0.108(2) 0.0727(17) -0.0121(18) -0.0087(14) -0.0172(17)
C10 0.089(2) 0.0547(13) 0.0646(14) 0.0013(13) -0.0086(13) 0.0156(11)

loop_
_atom_type_symbol
_atom_type_description
_atom_type_scat_dispersion_real
_atom_type_scat_dispersion_imag
_atom_type_scat_source
C C 0.0033 0.0016 'International Tables Vol C Tables 4.2.6.8 and 6.1.1.4'
H H 0.0000 0.0000 'International Tables Vol C Tables 4.2.6.8 and 6.1.1.4'
N N 0.0061 0.0033 'International Tables Vol C Tables 4.2.6.8 and 6.1.1.4'
S S 0.1246 0.1234 'International Tables Vol C Tables 4.2.6.8 and 6.1.1.4'
Sn Sn -0.6537 1.4246 'International Tables Vol C Tables 4.2.6.8 and 6.1.1.4'

loop_
_geom_angle_atom_site_label_1
_geom_angle_atom_site_label_2
_geom_angle_atom_site_label_3
_geom_angle_site_symmetry_1
_geom_angle_site_symmetry_3
_geom_angle
_geom_angle_publ_flag
C1 Sn1 C1 . 6_657 128.41(11) y
C1 Sn1 S1 . 6_657 109.64(5) ?
C1 Sn1 S1 6_657 6_657 108.67(6) ?
C1 Sn1 S1 . . 108.67(6) ?
C1 Sn1 S1 6_657 . 109.64(5) ?
S1 Sn1 S1 6_657 . 82.14(2) ?
C1 Sn1 S2 . . 82.95(5) ?
C1 Sn1 S2 6_657 . 83.99(5) ?
S1 Sn1 S2 6_657 . 146.217(16) ?
S1 Sn1 S2 . . 64.079(15) ?
C7 S1 Sn1 . . 95.86(7) ?
C7 S2 Sn1 . . 80.30(6) ?
C7 N1 C10 . . 122.72(18) ?
C7 N1 C8 . . 121.53(19) ?
C10 N1 C8 . . 115.70(18) ?
C6 C1 C2 . . 119.3(2) ?
C6 C1 Sn1 . . 120.37(17) ?
C2 C1 Sn1 . . 120.29(17) ?
C1 C2 C3 . . 120.4(3) ?
C1 C2 H2 . . 119.8 ?
C3 C2 H2 . . 119.8 ?
C4 C3 C2 . . 119.5(3) ?
C4 C3 H3 . . 120.2 ?
C2 C3 H3 . . 120.2 ?
C5 C4 C3 . . 120.7(3) ?
C5 C4 H4 . . 119.6 ?
C3 C4 H4 . . 119.6 ?
C4 C5 C6 . . 120.1(3) ?
C4 C5 H5 . . 119.9 ?
C6 C5 H5 . . 119.9 ?
C1 C6 C5 . . 120.0(3) ?
C1 C6 H6 . . 120.0 ?
C5 C6 H6 . . 120.0 ?
N1 C7 S2 . . 123.74(15) ?
N1 C7 S1 . . 117.02(15) ?
S2 C7 S1 . . 119.24(11) ?
N1 C8 C9 . . 111.7(2) ?
N1 C8 H8A . . 109.3 ?
C9 C8 H8A . . 109.3 ?
N1 C8 H8B . . 109.3 ?
C9 C8 H8B . . 109.3 ?
H8A C8 H8B . . 107.9 ?
C8 C9 H9A . . 109.5 ?
C8 C9 H9B . . 109.5 ?
H9A C9 H9B . . 109.5 ?
C8 C9 H9C . . 109.5 ?
H9A C9 H9C . . 109.5 ?
H9B C9 H9C . . 109.5 ?
N1 C10 H10A . . 109.5 ?
N1 C10 H10B . . 109.5 ?
H10A C10 H10B . . 109.5 ?
N1 C10 H10C . . 109.5 ?
H10A C10 H10C . . 109.5 ?
H10B C10 H10C . . 109.5 ?

loop_
_geom_bond_atom_site_label_1
_geom_bond_atom_site_label_2
_geom_bond_site_symmetry_2
_geom_bond_distance
_geom_bond_publ_flag
Sn1 C1 . 2.1239(19) y
Sn1 C1 6_657 2.1239(19) ?
Sn1 S1 6_657 2.5043(5) ?
Sn1 S1 . 2.5043(5) y
Sn1 S2 . 3.0167(5) y
S1 C7 . 1.7485(19) ?
S2 C7 . 1.684(2) ?
N1 C7 . 1.336(2) ?
N1 C10 . 1.467(3) ?
N1 C8 . 1.463(3) ?
C1 C6 . 1.376(3) ?
C1 C2 . 1.382(3) ?
C2 C3 . 1.383(4) ?
C2 H2 . 0.93 ?
C3 C4 . 1.374(5) ?
C3 H3 . 0.93 ?
C4 C5 . 1.354(5) ?
C4 H4 . 0.93 ?
C5 C6 . 1.391(4) ?
C5 H5 . 0.93 ?
C6 H6 . 0.93 ?
C8 C9 . 1.510(4) ?
C8 H8A . 0.97 ?
C8 H8B . 0.97 ?
C9 H9A . 0.96 ?
C9 H9B . 0.96 ?
C9 H9C . 0.96 ?
C10 H10A . 0.96 ?
C10 H10B . 0.96 ?
C10 H10C . 0.96 ?

loop_
_geom_torsion_atom_site_label_1
_geom_torsion_atom_site_label_2
_geom_torsion_atom_site_label_3
_geom_torsion_atom_site_label_4
_geom_torsion_site_symmetry_1
_geom_torsion_site_symmetry_2
_geom_torsion_site_symmetry_3
_geom_torsion_site_symmetry_4
_geom_torsion
_geom_torsion_publ_flag
C1 Sn1 S1 C7 . . . . -76.24(8) ?
C1 Sn1 S1 C7 6_657 . . . 68.53(9) ?
S1 Sn1 S1 C7 6_657 . . . 175.62(7) ?
S2 Sn1 S1 C7 . . . . -4.19(6) ?
C1 Sn1 S2 C7 . . . . 119.15(9) ?
C1 Sn1 S2 C7 6_657 . . . -110.88(9) ?
S1 Sn1 S2 C7 6_657 . . . 4.05(8) ?
S1 Sn1 S2 C7 . . . . 4.39(7) ?
C1 Sn1 C1 C6 6_657 . . . -153.86(19) ?
S1 Sn1 C1 C6 6_657 . . . 70.36(18) ?
S1 Sn1 C1 C6 . . . . -17.76(18) ?
S2 Sn1 C1 C6 . . . . -77.32(17) ?
C1 Sn1 C1 C2 6_657 . . . 23.16(16) ?
S1 Sn1 C1 C2 6_657 . . . -112.61(17) ?
S1 Sn1 C1 C2 . . . . 159.26(16) ?
S2 Sn1 C1 C2 . . . . 99.71(17) ?
C6 C1 C2 C3 . . . . 0.5(4) ?
Sn1 C1 C2 C3 . . . . -176.6(2) ?
C1 C2 C3 C4 . . . . -0.7(4) ?
C2 C3 C4 C5 . . . . 0.9(5) ?
C3 C4 C5 C6 . . . . -0.9(5) ?
C2 C1 C6 C5 . . . . -0.5(3) ?
Sn1 C1 C6 C5 . . . . 176.56(19) ?
C4 C5 C6 C1 . . . . 0.7(4) ?
C10 N1 C7 S2 . . . . 178.37(19) ?
C8 N1 C7 S2 . . . . 1.1(3) ?
C10 N1 C7 S1 . . . . -1.8(3) ?
C8 N1 C7 S1 . . . . -179.01(16) ?
Sn1 S2 C7 N1 . . . . 173.36(18) ?
Sn1 S2 C7 S1 . . . . -6.49(10) ?
Sn1 S1 C7 N1 . . . . -172.10(15) ?
Sn1 S1 C7 S2 . . . . 7.75(12) ?
C7 N1 C8 C9 . . . . 92.6(3) ?
C10 N1 C8 C9 . . . . -84.8(3) ?
